data_4317390
loop_
_publ_author_name
'Daniel L. Reger'
'Christine A. Little'
'Mark D. Smith'
'Arnold L. Rheingold'
'Louise M. Liable-Sands'
'Glen P. A. Yap'
'Ilia A. Guzei'

_publ_section_title
;
 Syntheses and Solid State Structures of Tris(pyrazolyl)methane Complexes
 of Sodium, Potassium, Calcium, and Strontium: Comparison of Structures
 with Analogous Complexes of Lead(II)
;
_journal_name_full 'Inorganic Chemistry'
_journal_page_first 19
_journal_page_last 27
_journal_paper_doi 10.1021/ic010690n
_journal_volume 41
_journal_year 2002
_chemical_formula_sum 'C32 H44 F6 K N12 P'
_chemical_formula_weight 780.86
_chemical_name_systematic
;
  ?
;
_space_group_IT_number 14
_symmetry_cell_setting monoclinic
_symmetry_space_group_name_Hall '-P 2ybc'
_symmetry_space_group_name_H-M 'P 1 21/c 1'
_atom_sites_solution_hydrogens geom
_atom_sites_solution_primary direct
_atom_sites_solution_secondary difmap
_audit_creation_method SHELXL-97
_cell_angle_alpha 90.00
_cell_angle_beta 92.291(10)
_cell_angle_gamma 90.00
_cell_formula_units_Z 2
_cell_length_a 9.144(4)
_cell_length_b 13.377(6)
_cell_length_c 15.988(7)
_cell_measurement_reflns_used 1496
_cell_measurement_temperature 293(2)
_cell_measurement_theta_max 21.244
_cell_measurement_theta_min 2.550
_cell_volume 1954.1(15)
_computing_cell_refinement 'SAINT+ NT V6.02a (Bruker, 1998)'
_computing_data_collection 'SMART NT V5.619 (Bruker, 2000)'
_computing_data_reduction 'SAINT+ NT V6.02a'
_computing_molecular_graphics 'SHELXTL V5.1 (Sheldrick, 1997)'
_computing_publication_material 'SHELXTL V5.1'
_computing_structure_refinement 'SHELXL-97 (Sheldrick, 1997)'
_computing_structure_solution 'SHELXS-97 (Sheldrick, 1990)'
_diffrn_ambient_temperature 293(2)
_diffrn_measured_fraction_theta_full 0.999
_diffrn_measured_fraction_theta_max 0.999
_diffrn_measurement_device_type 'Bruker SMART APEX CCD diffractometer'
_diffrn_measurement_method 'omega scans'
_diffrn_radiation_monochromator graphite
_diffrn_radiation_source 'fine-focus sealed tube'
_diffrn_radiation_type MoK\a
_diffrn_radiation_wavelength 0.71073
_diffrn_reflns_av_R_equivalents 0.0634
_diffrn_reflns_av_sigmaI/netI 0.1112
_diffrn_reflns_limit_h_max 9
_diffrn_reflns_limit_h_min -10
_diffrn_reflns_limit_k_max 9
_diffrn_reflns_limit_k_min -15
_diffrn_reflns_limit_l_max 19
_diffrn_reflns_limit_l_min -18
_diffrn_reflns_number 8818
_diffrn_reflns_theta_full 25.07
_diffrn_reflns_theta_max 25.07
_diffrn_reflns_theta_min 1.99
_diffrn_standards_decay_% <1
_exptl_absorpt_coefficient_mu 0.246
_exptl_absorpt_correction_type none
_exptl_crystal_colour colorless
_exptl_crystal_density_diffrn 1.327
_exptl_crystal_density_method 'not measured'
_exptl_crystal_description plate
_exptl_crystal_F_000 816
_exptl_crystal_size_max 0.12
_exptl_crystal_size_mid 0.08
_exptl_crystal_size_min 0.03
_refine_diff_density_max 0.342
_refine_diff_density_min -0.155
_refine_diff_density_rms 0.039
_refine_ls_extinction_method none
_refine_ls_goodness_of_fit_ref 1.001
_refine_ls_hydrogen_treatment mixed
_refine_ls_matrix_type full
_refine_ls_number_parameters 248
_refine_ls_number_reflns 3463
_refine_ls_number_restraints 0
_refine_ls_restrained_S_all 1.001
_refine_ls_R_factor_all 0.1269
_refine_ls_R_factor_gt 0.0497
_refine_ls_shift/su_max 0.001
_refine_ls_shift/su_mean 0.000
_refine_ls_structure_factor_coef Fsqd
_refine_ls_weighting_details
; calc
  [0.00000+1.00000exp(3.00(sin\q/\l)^2^)]/
    [\s^2^(Fo^2^)+0.0000+0.0000*P+(0.0414P)^2^+0.0000sin\q/\l]
  where P = 0.33333Fo^2^ + 0.66667Fc^2^
;
_refine_ls_weighting_scheme calc
_refine_ls_wR_factor_gt 0.1043
_refine_ls_wR_factor_ref 0.1330
_reflns_number_gt 1471
_reflns_number_total 3463
_reflns_threshold_expression >2sigma(I)
_cod_data_source_file ic010690n_5.cif
_cod_data_source_block {[HC(3,5-Me2pz)3]2K}(PF6)
_cod_original_cell_volume 1954.2(14)
_cod_database_code 4317390

loop_
_symmetry_equiv_pos_as_xyz
'x, y, z'
'-x, y+1/2, -z+1/2'
'-x, -y, -z'
'x, -y-1/2, z-1/2'

loop_
_atom_site_label
_atom_site_type_symbol
_atom_site_fract_x
_atom_site_fract_y
_atom_site_fract_z
_atom_site_U_iso_or_equiv
_atom_site_adp_type
_atom_site_occupancy
_atom_site_symmetry_multiplicity
_atom_site_calc_flag
_atom_site_refinement_flags
_atom_site_disorder_assembly
_atom_site_disorder_group
K K 0.5000 0.5000 0.0000 0.0649(4) Uani 1 2 d S . .
C1 C 0.6632(4) 0.4996(3) 0.2158(2) 0.0433(8) Uani 1 1 d . . .
H1 H 0.711(3) 0.498(2) 0.2695(18) 0.037(8) Uiso 1 1 d . . .
N11 N 0.5921(3) 0.3623(2) 0.12309(19) 0.0533(8) Uani 1 1 d . . .
N12 N 0.6884(3) 0.4019(2) 0.18129(17) 0.0460(7) Uani 1 1 d . . .
C11 C 0.8128(4) 0.3468(3) 0.1908(2) 0.0535(10) Uani 1 1 d . . .
C12 C 0.7938(4) 0.2673(3) 0.1386(3) 0.0641(12) Uani 1 1 d . . .
H12 H 0.8592 0.2151 0.1312 0.077 Uiso 1 1 calc R . .
C13 C 0.6571(5) 0.2795(3) 0.0982(2) 0.0597(11) Uani 1 1 d . . .
C14 C 0.9368(4) 0.3775(3) 0.2489(3) 0.0910(16) Uani 1 1 d . . .
H14A H 1.0101 0.3260 0.2507 0.137 Uiso 1 1 calc R . .
H14B H 0.9013 0.3875 0.3040 0.137 Uiso 1 1 calc R . .
H14C H 0.9786 0.4386 0.2293 0.137 Uiso 1 1 calc R . .
C15 C 0.5827(5) 0.2132(3) 0.0343(3) 0.0924(16) Uani 1 1 d . . .
H15A H 0.4794 0.2263 0.0324 0.139 Uiso 1 1 calc R . .
H15B H 0.5998 0.1445 0.0491 0.139 Uiso 1 1 calc R . .
H15C H 0.6212 0.2262 -0.0196 0.139 Uiso 1 1 calc R . .
N21 N 0.4279(3) 0.5632(2) 0.16212(18) 0.0539(8) Uani 1 1 d . . .
N22 N 0.5090(3) 0.5183(2) 0.22488(16) 0.0433(7) Uani 1 1 d . . .
C21 C 0.4285(4) 0.4944(3) 0.2914(2) 0.0525(9) Uani 1 1 d . . .
C22 C 0.2902(5) 0.5255(3) 0.2708(3) 0.0662(12) Uani 1 1 d . . .
H22 H 0.2085 0.5194 0.3032 0.079 Uiso 1 1 calc R . .
C23 C 0.2947(4) 0.5680(3) 0.1917(3) 0.0609(11) Uani 1 1 d . . .
C24 C 0.4921(5) 0.4430(3) 0.3668(2) 0.0810(14) Uani 1 1 d . . .
H24A H 0.5229 0.3770 0.3519 0.121 Uiso 1 1 calc R . .
H24B H 0.4196 0.4386 0.4085 0.121 Uiso 1 1 calc R . .
H24C H 0.5747 0.4803 0.3888 0.121 Uiso 1 1 calc R . .
C25 C 0.1721(5) 0.6158(4) 0.1396(3) 0.0975(17) Uani 1 1 d . . .
H25A H 0.1852 0.6870 0.1391 0.146 Uiso 1 1 calc R . .
H25B H 0.0800 0.6000 0.1632 0.146 Uiso 1 1 calc R . .
H25C H 0.1731 0.5907 0.0834 0.146 Uiso 1 1 calc R . .
N31 N 0.7630(3) 0.5599(2) 0.08557(17) 0.0515(8) Uani 1 1 d . . .
N32 N 0.7268(3) 0.5774(2) 0.16621(17) 0.0443(7) Uani 1 1 d . . .
C31 C 0.7410(4) 0.6760(3) 0.1880(2) 0.0515(10) Uani 1 1 d . . .
C32 C 0.7910(4) 0.7225(3) 0.1192(2) 0.0599(11) Uani 1 1 d . . .
H32 H 0.8126 0.7901 0.1140 0.072 Uiso 1 1 calc R . .
C33 C 0.8037(4) 0.6498(3) 0.0584(2) 0.0564(10) Uani 1 1 d . . .
C34 C 0.7029(5) 0.7129(3) 0.2724(3) 0.0879(15) Uani 1 1 d . . .
H34A H 0.7202 0.7835 0.2759 0.132 Uiso 1 1 calc R . .
H34B H 0.7624 0.6793 0.3145 0.132 Uiso 1 1 calc R . .
H34C H 0.6015 0.6995 0.2813 0.132 Uiso 1 1 calc R . .
C35 C 0.8551(5) 0.6611(4) -0.0284(3) 0.0950(16) Uani 1 1 d . . .
H35A H 0.9526 0.6349 -0.0312 0.143 Uiso 1 1 calc R . .
H35B H 0.8549 0.7305 -0.0435 0.143 Uiso 1 1 calc R . .
H35C H 0.7909 0.6249 -0.0666 0.143 Uiso 1 1 calc R . .
P P 1.0000 1.0000 0.0000 0.0839(6) Uani 1 2 d S . .
F1 F 1.0670(5) 0.8996(2) 0.0299(2) 0.1698(16) Uani 1 1 d . . .
F2 F 1.0375(5) 1.0505(3) 0.0859(2) 0.1809(17) Uani 1 1 d . . .
F3 F 0.8568(5) 0.9668(3) 0.0355(3) 0.204(2) Uani 1 1 d . . .

loop_
_atom_site_aniso_label
_atom_site_aniso_U_11
_atom_site_aniso_U_22
_atom_site_aniso_U_33
_atom_site_aniso_U_23
_atom_site_aniso_U_13
_atom_site_aniso_U_12
K 0.0694(9) 0.0829(9) 0.0414(7) 0.0030(7) -0.0124(6) -0.0044(8)
C1 0.046(2) 0.050(2) 0.0342(18) 0.001(2) -0.0036(16) 0.001(2)
N11 0.056(2) 0.0505(19) 0.052(2) -0.0062(16) -0.0054(16) -0.0024(17)
N12 0.0455(19) 0.0449(18) 0.0472(18) -0.0009(15) -0.0013(15) 0.0013(15)
C11 0.046(2) 0.053(2) 0.061(3) 0.006(2) 0.003(2) 0.005(2)
C12 0.063(3) 0.050(3) 0.079(3) -0.003(2) 0.014(2) 0.010(2)
C13 0.072(3) 0.050(3) 0.058(3) -0.008(2) 0.006(2) -0.004(2)
C14 0.065(3) 0.091(4) 0.115(4) -0.004(3) -0.031(3) 0.018(3)
C15 0.117(4) 0.070(3) 0.089(4) -0.030(3) -0.007(3) -0.007(3)
N21 0.046(2) 0.063(2) 0.053(2) 0.0038(17) -0.0008(16) 0.0083(16)
N22 0.0423(18) 0.0510(19) 0.0370(16) 0.0008(14) 0.0043(14) 0.0049(15)
C21 0.054(2) 0.051(2) 0.052(2) -0.003(2) 0.0094(19) -0.005(2)
C22 0.054(3) 0.075(3) 0.072(3) -0.009(2) 0.021(2) -0.004(2)
C23 0.048(3) 0.063(3) 0.072(3) -0.007(2) 0.000(2) 0.005(2)
C24 0.086(3) 0.096(3) 0.062(3) 0.022(3) 0.015(2) -0.005(3)
C25 0.063(3) 0.113(4) 0.115(4) 0.005(3) -0.010(3) 0.031(3)
N31 0.056(2) 0.060(2) 0.0389(18) 0.0021(16) 0.0031(15) -0.0037(17)
N32 0.0491(19) 0.0452(18) 0.0385(17) -0.0019(14) 0.0012(14) -0.0044(15)
C31 0.049(2) 0.049(2) 0.057(3) -0.006(2) 0.0023(19) -0.0037(19)
C32 0.055(3) 0.053(3) 0.071(3) 0.011(2) -0.005(2) -0.010(2)
C33 0.052(2) 0.067(3) 0.050(2) 0.009(2) -0.0012(19) -0.010(2)
C34 0.117(4) 0.067(3) 0.080(3) -0.023(3) 0.024(3) -0.017(3)
C35 0.115(4) 0.110(4) 0.061(3) 0.018(3) 0.020(3) -0.028(3)
P 0.1184(16) 0.0589(11) 0.0781(12) 0.0037(11) 0.0507(12) 0.0068(12)
F1 0.250(4) 0.103(3) 0.159(4) 0.023(2) 0.046(3) 0.068(3)
F2 0.293(5) 0.135(3) 0.114(3) -0.024(2) 0.006(3) -0.005(3)
F3 0.167(4) 0.186(4) 0.270(5) 0.015(4) 0.139(4) -0.028(3)

loop_
_atom_type_symbol
_atom_type_description
_atom_type_scat_dispersion_real
_atom_type_scat_dispersion_imag
_atom_type_scat_source
C C 0.0033 0.0016 'International Tables Vol C Tables 4.2.6.8 and 6.1.1.4'
H H 0.0000 0.0000 'International Tables Vol C Tables 4.2.6.8 and 6.1.1.4'
N N 0.0061 0.0033 'International Tables Vol C Tables 4.2.6.8 and 6.1.1.4'
F F 0.0171 0.0103 'International Tables Vol C Tables 4.2.6.8 and 6.1.1.4'
P P 0.1023 0.0942 'International Tables Vol C Tables 4.2.6.8 and 6.1.1.4'
K K 0.2009 0.2494 'International Tables Vol C Tables 4.2.6.8 and 6.1.1.4'

loop_
_geom_angle_atom_site_label_1
_geom_angle_atom_site_label_2
_geom_angle_atom_site_label_3
_geom_angle
_geom_angle_site_symmetry_1
_geom_angle_site_symmetry_3
_geom_angle_publ_flag
N11 K N11 180.00(9) . 3_665 ?
N11 K N21 111.89(9) . 3_665 ?
N11 K N21 68.11(9) 3_665 3_665 ?
N11 K N21 68.11(9) . . ?
N11 K N21 111.89(9) 3_665 . ?
N21 K N21 180.00(12) 3_665 . ?
N11 K N31 67.75(9) . . ?
N11 K N31 112.25(9) 3_665 . ?
N21 K N31 107.60(9) 3_665 . ?
N21 K N31 72.40(9) . . ?
N11 K N31 112.25(9) . 3_665 ?
N11 K N31 67.75(9) 3_665 3_665 ?
N21 K N31 72.40(9) 3_665 3_665 ?
N21 K N31 107.60(9) . 3_665 ?
N31 K N31 180.0 . 3_665 ?
N11 K N32 60.23(8) . . ?
N11 K N32 119.77(8) 3_665 . ?
N21 K N32 129.65(8) 3_665 . ?
N21 K N32 50.35(8) . . ?
N31 K N32 22.28(7) . . ?
N31 K N32 157.72(7) 3_665 . ?
N11 K N32 119.77(8) . 3_665 ?
N11 K N32 60.23(8) 3_665 3_665 ?
N21 K N32 50.35(8) 3_665 3_665 ?
N21 K N32 129.65(8) . 3_665 ?
N31 K N32 157.72(7) . 3_665 ?
N31 K N32 22.28(7) 3_665 3_665 ?
N32 K N32 180.00(9) . 3_665 ?
N11 K C33 91.36(9) . 3_665 ?
N11 K C33 88.64(9) 3_665 3_665 ?
N21 K C33 78.31(9) 3_665 3_665 ?
N21 K C33 101.69(9) . 3_665 ?
N31 K C33 159.08(8) . 3_665 ?
N31 K C33 20.92(8) 3_665 3_665 ?
N32 K C33 144.63(7) . 3_665 ?
N32 K C33 35.37(7) 3_665 3_665 ?
N11 K C33 88.64(9) . . ?
N11 K C33 91.36(9) 3_665 . ?
N21 K C33 101.69(9) 3_665 . ?
N21 K C33 78.31(9) . . ?
N31 K C33 20.92(8) . . ?
N31 K C33 159.08(8) 3_665 . ?
N32 K C33 35.37(7) . . ?
N32 K C33 144.63(7) 3_665 . ?
C33 K C33 180.00(11) 3_665 . ?
N12 C1 N22 111.5(3) . . ?
N12 C1 N32 111.7(3) . . ?
N22 C1 N32 110.2(3) . . ?
C13 N11 N12 104.2(3) . . ?
C13 N11 K 117.7(3) . . ?
N12 N11 K 113.1(2) . . ?
C11 N12 N11 112.4(3) . . ?
C11 N12 C1 126.5(3) . . ?
N11 N12 C1 120.4(3) . . ?
C12 C11 N12 105.7(3) . . ?
C12 C11 C14 132.3(4) . . ?
N12 C11 C14 122.1(4) . . ?
C11 C12 C13 106.5(3) . . ?
N11 C13 C12 111.3(4) . . ?
N11 C13 C15 120.2(4) . . ?
C12 C13 C15 128.5(4) . . ?
C23 N21 N22 103.9(3) . . ?
C23 N21 K 126.3(3) . . ?
N22 N21 K 113.8(2) . . ?
C21 N22 N21 112.7(3) . . ?
C21 N22 C1 126.9(3) . . ?
N21 N22 C1 120.5(3) . . ?
N22 C21 C22 105.4(3) . . ?
N22 C21 C24 122.6(3) . . ?
C22 C21 C24 131.9(4) . . ?
C21 C22 C23 106.6(4) . . ?
N21 C23 C22 111.5(4) . . ?
N21 C23 C25 119.8(4) . . ?
C22 C23 C25 128.8(4) . . ?
C33 N31 N32 103.6(3) . . ?
C33 N31 K 109.8(2) . . ?
N32 N31 K 105.75(19) . . ?
N31 N32 C31 112.4(3) . . ?
N31 N32 C1 120.9(3) . . ?
C31 N32 C1 126.2(3) . . ?
N31 N32 K 51.97(16) . . ?
C31 N32 K 122.1(2) . . ?
C1 N32 K 87.95(18) . . ?
C32 C31 N32 105.5(3) . . ?
C32 C31 C34 132.8(4) . . ?
N32 C31 C34 121.7(3) . . ?
C31 C32 C33 106.6(3) . . ?
N31 C33 C32 111.8(3) . . ?
N31 C33 C35 119.8(4) . . ?
C32 C33 C35 128.4(4) . . ?
N31 C33 K 49.23(18) . . ?
C32 C33 K 119.9(3) . . ?
C35 C33 K 94.9(2) . . ?
F3 P F3 180.0(3) . 3_775 ?
F3 P F1 88.1(2) . . ?
F3 P F1 91.9(2) 3_775 . ?
F3 P F1 91.9(2) . 3_775 ?
F3 P F1 88.1(2) 3_775 3_775 ?
F1 P F1 180.000(1) . 3_775 ?
F3 P F2 92.3(2) . 3_775 ?
F3 P F2 87.7(2) 3_775 3_775 ?
F1 P F2 88.1(2) . 3_775 ?
F1 P F2 91.9(2) 3_775 3_775 ?
F3 P F2 87.7(2) . . ?
F3 P F2 92.3(2) 3_775 . ?
F1 P F2 91.9(2) . . ?
F1 P F2 88.1(2) 3_775 . ?
F2 P F2 180.0(3) 3_775 . ?

loop_
_geom_bond_atom_site_label_1
_geom_bond_atom_site_label_2
_geom_bond_distance
_geom_bond_site_symmetry_2
_geom_bond_publ_flag
K N11 2.801(3) . ?
K N11 2.801(3) 3_665 ?
K N21 2.829(3) 3_665 ?
K N21 2.829(3) . ?
K N31 2.834(3) . ?
K N31 2.834(3) 3_665 ?
K N32 3.463(3) . ?
K N32 3.463(3) 3_665 ?
K C33 3.520(4) 3_665 ?
K C33 3.520(4) . ?
C1 N12 1.440(4) . ?
C1 N22 1.445(4) . ?
C1 N32 1.445(4) . ?
N11 C13 1.326(4) . ?
N11 N12 1.362(4) . ?
N12 C11 1.360(4) . ?
C11 C12 1.358(5) . ?
C11 C14 1.494(5) . ?
C12 C13 1.394(5) . ?
C13 C15 1.496(5) . ?
N21 C23 1.325(4) . ?
N21 N22 1.363(4) . ?
N22 C21 1.355(4) . ?
C21 C22 1.360(5) . ?
C21 C24 1.486(5) . ?
C22 C23 1.389(5) . ?
C23 C25 1.511(5) . ?
N31 C33 1.336(4) . ?
N31 N32 1.364(4) . ?
N32 C31 1.368(4) . ?
C31 C32 1.359(5) . ?
C31 C34 1.492(5) . ?
C32 C33 1.384(5) . ?
C33 C35 1.491(5) . ?
P F3 1.514(3) . ?
P F3 1.514(3) 3_775 ?
P F1 1.544(3) . ?
P F1 1.544(3) 3_775 ?
P F2 1.556(4) 3_775 ?
P F2 1.556(4) . ?

loop_
_geom_torsion_atom_site_label_1
_geom_torsion_atom_site_label_2
_geom_torsion_atom_site_label_3
_geom_torsion_atom_site_label_4
_geom_torsion
_geom_torsion_site_symmetry_1
_geom_torsion_site_symmetry_2
_geom_torsion_site_symmetry_3
_geom_torsion_site_symmetry_4
_geom_torsion_publ_flag
K N11 N12 C11 -127.1(2) . . . . ?
K N21 N22 C21 -140.0(2) . . . . ?
K N31 N32 C31 -114.0(2) . . . . ?
